data_4311429
loop_
_publ_author_name
'Sarah H. Oakley'
'Martyn P. Coles'
'Peter B. Hitchcock'

_publ_section_title
;
 Structural Consequences of the Prohibition of Hydrogen Bonding in
 Copper-Guanidine Systems
;
_journal_name_full 'Inorganic Chemistry'
_journal_page_first 5168
_journal_page_last 5172
_journal_paper_doi 10.1021/ic0495970
_journal_volume 43
_journal_year 2004
_chemical_compound_source 'synthesis as described'
_chemical_formula_moiety 'C16 H30 Cu2 I2 N6'
_chemical_formula_sum 'C16 H30 Cu2 I2 N6'
_chemical_formula_weight 687.34
_chemical_name_systematic
;
 ?
;
_space_group_IT_number 61
_symmetry_cell_setting orthorhombic
_symmetry_Int_Tables_number 61
_symmetry_space_group_name_Hall '-P 2ac 2ab'
_symmetry_space_group_name_H-M 'P b c a'
_atom_sites_solution_hydrogens geom
_atom_sites_solution_primary direct
_atom_sites_solution_secondary difmap
_audit_conform_dict_location ftp://ftp.iucr.org/pub/cif_core.dic
_audit_conform_dict_name cif_core.dic
_audit_conform_dict_version 2.2
_audit_creation_date 2003-07-30T15:52:29-00:00
_audit_creation_method 'WinGX routine CIF_UPDATE'
_cell_angle_alpha 90
_cell_angle_beta 90
_cell_angle_gamma 90
_cell_formula_units_Z 4
_cell_length_a 9.5104(2)
_cell_length_b 15.1205(3)
_cell_length_c 15.3723(3)
_cell_measurement_reflns_used 15312
_cell_measurement_temperature 173(2)
_cell_measurement_theta_max 25.028
_cell_measurement_theta_min 3.705
_cell_measurement_wavelength 0.71073
_cell_volume 2210.57(8)
_computing_cell_refinement 'HKL Scalepack (Otwinowski & Minor 1997)'
_computing_data_collection 'Collect (Nonius BV, 1997-2000)'
_computing_data_reduction 'HKL Denzo and Scalepack (Otwinowski & Minor 1997)'
_computing_molecular_graphics 'Ortep-3 for Windows (Farrugia, 1997)'
_computing_publication_material 'WinGX publication routines (Farrugia, 1999)'
_computing_structure_refinement 'SHELXL-97 (Sheldrick, 1997)'
_computing_structure_solution 'SHELXS-97 (Sheldrick, 1997)'
_diffrn_ambient_temperature 173(2)
_diffrn_detector 'CCD plate'
_diffrn_measured_fraction_theta_full 0.992
_diffrn_measured_fraction_theta_max 0.992
_diffrn_measurement_device '95mm CCD camera on \k-goniostat'
_diffrn_measurement_device_type KappaCCD
_diffrn_measurement_method 'CCD rotation images, thick slices'
_diffrn_orient_matrix_type 'by Nonius Collect from scalepack cell'
_diffrn_orient_matrix_UB_11 0.59046E-1
_diffrn_orient_matrix_UB_12 -0.391256E-1
_diffrn_orient_matrix_UB_13 -0.376331E-1
_diffrn_orient_matrix_UB_21 -0.862401E-1
_diffrn_orient_matrix_UB_22 -0.324333E-1
_diffrn_orient_matrix_UB_23 -0.191664E-1
_diffrn_orient_matrix_UB_31 -0.115033E-1
_diffrn_orient_matrix_UB_32 0.42322E-1
_diffrn_orient_matrix_UB_33 -0.49479E-1
_diffrn_radiation_monochromator graphite
_diffrn_radiation_probe x-ray
_diffrn_radiation_type MoK\a
_diffrn_radiation_wavelength 0.71073
_diffrn_reflns_av_R_equivalents 0.0516
_diffrn_reflns_av_unetI/netI 0.0207
_diffrn_reflns_limit_h_max 10
_diffrn_reflns_limit_h_min -11
_diffrn_reflns_limit_k_max 17
_diffrn_reflns_limit_k_min -17
_diffrn_reflns_limit_l_max 17
_diffrn_reflns_limit_l_min -18
_diffrn_reflns_number 21411
_diffrn_reflns_theta_full 25.04
_diffrn_reflns_theta_max 25.04
_diffrn_reflns_theta_min 3.78
_diffrn_source 'Enraf Nonius FR590'
_exptl_absorpt_coefficient_mu 4.73
_exptl_absorpt_correction_T_max 0.6302
_exptl_absorpt_correction_T_min 0.4579
_exptl_absorpt_correction_type multi-scan
_exptl_absorpt_process_details
;
        [c.f. r.h. blessing, acta cryst. (1995), a51, 33-38]
;
_exptl_crystal_colour colourless
_exptl_crystal_density_diffrn 2.065
_exptl_crystal_density_method 'not measured'
_exptl_crystal_description plate
_exptl_crystal_F_000 1328
_exptl_crystal_size_max 0.35
_exptl_crystal_size_mid 0.3
_exptl_crystal_size_min 0.05
_refine_diff_density_max 1.115
_refine_diff_density_min -1.34
_refine_diff_density_rms 0.126
_refine_ls_extinction_method none
_refine_ls_goodness_of_fit_ref 1.084
_refine_ls_hydrogen_treatment riding
_refine_ls_matrix_type full
_refine_ls_number_parameters 145
_refine_ls_number_reflns 1943
_refine_ls_number_restraints 1
_refine_ls_restrained_S_all 1.084
_refine_ls_R_factor_all 0.045
_refine_ls_R_factor_gt 0.0372
_refine_ls_shift/su_max 0
_refine_ls_shift/su_mean 0
_refine_ls_structure_factor_coef Fsqd
_refine_ls_weighting_details 'calc w=1/[\s^2^(Fo^2^)+(0.0468P)^2^+11.8536P] where P=(Fo^2^+2Fc^2^)/3'
_refine_ls_weighting_scheme calc
_refine_ls_wR_factor_gt 0.0964
_refine_ls_wR_factor_ref 0.1008
_reflns_number_gt 1708
_reflns_number_total 1943
_reflns_threshold_expression >2sigma(I)
_cod_data_source_file ic0495970si20040326_052428_2.cif
_cod_data_source_block (2)-jul3803
_cod_database_code 4311429

loop_
_symmetry_equiv_pos_as_xyz
'x, y, z'
'-x+1/2, -y, z+1/2'
'x+1/2, -y+1/2, -z'
'-x, y+1/2, -z+1/2'
'-x, -y, -z'
'x-1/2, y, -z-1/2'
'-x-1/2, y-1/2, z'
'x, -y-1/2, z-1/2'

loop_
_atom_site_label
_atom_site_type_symbol
_atom_site_fract_x
_atom_site_fract_y
_atom_site_fract_z
_atom_site_U_iso_or_equiv
_atom_site_adp_type
_atom_site_occupancy
_atom_site_symmetry_multiplicity
_atom_site_calc_flag
_atom_site_refinement_flags
_atom_site_disorder_assembly
_atom_site_disorder_group
Cu Cu -0.02590(9) 0.56720(5) 0.45083(5) 0.0405(2) Uani 1 1 d . . .
I I 0.16088(5) 0.45454(3) 0.40685(3) 0.04252(18) Uani 1 1 d . . .
N1 N -0.0821(6) 0.6593(3) 0.3634(3) 0.0311(14) Uani 0.875(8) 1 d P A 1
N2 N -0.0202(6) 0.7862(3) 0.4373(4) 0.0318(14) Uani 0.875(8) 1 d P A 1
N3 N -0.1924(6) 0.7940(3) 0.3298(4) 0.0298(14) Uani 0.875(8) 1 d P A 1
C1 C -0.1008(5) 0.7428(3) 0.3760(3) 0.0225(11) Uani 0.875(8) 1 d P A 1
C2 C -0.1519(8) 0.6185(5) 0.2874(5) 0.0523(18) Uani 0.875(8) 1 d P A 1
H2A H -0.0991 0.6332 0.2338 0.063 Uiso 0.875(8) 1 calc PR A 1
H2B H -0.1527 0.5534 0.294 0.063 Uiso 0.875(8) 1 calc PR A 1
C3 C -0.2963(12) 0.6514(7) 0.2803(8) 0.043(4) Uani 0.565(17) 1 d P A 1
H3A H -0.3502 0.6351 0.3331 0.051 Uiso 0.565(17) 1 calc PR A 1
H3B H -0.3431 0.6243 0.2293 0.051 Uiso 0.565(17) 1 calc PR A 1
C4 C -0.2928(8) 0.7520(5) 0.2703(5) 0.0546(19) Uani 0.875(8) 1 d P A 1
H4A H -0.267 0.7669 0.2096 0.065 Uiso 0.875(8) 1 calc PR A 1
H4B H -0.388 0.776 0.2815 0.065 Uiso 0.875(8) 1 calc PR A 1
C5 C -0.2171(7) 0.8867(4) 0.3414(4) 0.0391(14) Uani 0.875(8) 1 d P A 1
H5A H -0.3054 0.8952 0.3744 0.047 Uiso 0.875(8) 1 calc PR A 1
H5B H -0.2288 0.9149 0.2837 0.047 Uiso 0.875(8) 1 calc PR A 1
C6 C -0.0981(9) 0.9311(5) 0.3892(5) 0.0443(19) Uani 0.875(8) 1 d P A 1
H6A H -0.0163 0.9384 0.35 0.053 Uiso 0.875(8) 1 calc PR A 1
H6B H -0.1278 0.9904 0.4094 0.053 Uiso 0.875(8) 1 calc PR A 1
C7 C -0.0585(7) 0.8748(4) 0.4653(4) 0.0425(15) Uani 0.875(8) 1 d P A 1
H7A H 0.0217 0.902 0.4963 0.051 Uiso 0.875(8) 1 calc PR A 1
H7B H -0.1387 0.8713 0.5062 0.051 Uiso 0.875(8) 1 calc PR A 1
C8 C 0.0900(6) 0.7422(4) 0.4821(4) 0.0407(15) Uani 0.875(8) 1 d P A 1
H8A H 0.1349 0.7834 0.5227 0.061 Uiso 0.437(4) 1 calc PR A 1
H8B H 0.1597 0.721 0.4401 0.061 Uiso 0.437(4) 1 calc PR A 1
H8C H 0.0514 0.6919 0.5145 0.061 Uiso 0.437(4) 1 calc PR A 1
H8D H 0.0958 0.6808 0.4621 0.061 Uiso 0.437(4) 1 calc PR A 1
H8E H 0.071 0.7432 0.5448 0.061 Uiso 0.437(4) 1 calc PR A 1
H8F H 0.1793 0.7723 0.4704 0.061 Uiso 0.437(4) 1 calc PR A 1
N1A N -0.009(3) 0.6922(19) 0.4183(19) 0.012(7) Uiso 0.125(8) 1 d P A 2
N2A N -0.182(4) 0.690(2) 0.311(2) 0.030(10) Uiso 0.125(8) 1 d P A 2
N3A N -0.137(4) 0.823(2) 0.387(2) 0.023(9) Uiso 0.125(8) 1 d P A 2
C1A C -0.1008(5) 0.7428(3) 0.3760(3) 0.0225(11) Uani 0.125(8) 1 d P A 2
C2A C -0.1519(8) 0.6185(5) 0.2874(5) 0.0523(18) Uani 0.125(8) 1 d P A 2
H2A1 H -0.2205 0.5982 0.2442 0.078 Uiso 0.063(4) 1 calc PR A 2
H2A2 H -0.1523 0.5783 0.3374 0.078 Uiso 0.063(4) 1 calc PR A 2
H2A3 H -0.0579 0.6193 0.2613 0.078 Uiso 0.063(4) 1 calc PR A 2
H2A4 H -0.0667 0.599 0.3177 0.078 Uiso 0.063(4) 1 calc PR A 2
H2A5 H -0.1348 0.6189 0.2245 0.078 Uiso 0.063(4) 1 calc PR A 2
H2A6 H -0.2292 0.5779 0.3007 0.078 Uiso 0.063(4) 1 calc PR A 2
C3A C -0.009(5) 0.818(3) 0.522(3) 0.027(10) Uiso 0.125(8) 1 d P A 2
H3A1 H -0.089 0.79 0.5517 0.032 Uiso 0.125(8) 1 calc PR A 2
H3A2 H 0.0455 0.8515 0.5658 0.032 Uiso 0.125(8) 1 calc PR A 2
C4A C -0.2928(8) 0.7520(5) 0.2703(5) 0.0546(19) Uani 0.125(8) 1 d P A 2
H4A1 H -0.2821 0.7408 0.2072 0.065 Uiso 0.125(8) 1 calc PR A 2
H4A2 H -0.3824 0.7229 0.2864 0.065 Uiso 0.125(8) 1 calc PR A 2
C5A C -0.318(6) 0.817(4) 0.272(4) 0.046(14) Uiso 0.125(8) 1 d P A 2
H5A1 H -0.4176 0.8213 0.29 0.055 Uiso 0.125(8) 1 calc PR A 2
H5A2 H -0.3111 0.8401 0.2122 0.055 Uiso 0.125(8) 1 calc PR A 2
C5B C -0.2171(7) 0.8867(4) 0.3414(4) 0.0391(14) Uani 0.125(8) 1 d P A 2
H5B1 H -0.1564 0.9273 0.3075 0.047 Uiso 0.125(8) 1 calc PR A 2
H5B2 H -0.2778 0.9215 0.3809 0.047 Uiso 0.125(8) 1 calc PR A 2
C7A C -0.0585(7) 0.8748(4) 0.4653(4) 0.0425(15) Uani 0.125(8) 1 d P A 2
H7A1 H 0.0193 0.9108 0.4414 0.051 Uiso 0.125(8) 1 calc PR A 2
H7A2 H -0.1257 0.9151 0.4945 0.051 Uiso 0.125(8) 1 calc PR A 2
C8A C 0.0900(6) 0.7422(4) 0.4821(4) 0.0407(15) Uani 0.125(8) 1 d P A 2
H8A1 H 0.1715 0.7678 0.451 0.049 Uiso 0.125(8) 1 calc PR A 2
H8A2 H 0.1246 0.7024 0.5285 0.049 Uiso 0.125(8) 1 calc PR A 2
C3B C -0.215(2) 0.6774(13) 0.2222(13) 0.041(6) Uiso 0.328(17) 1 d P B 3

loop_
_atom_site_aniso_label
_atom_site_aniso_U_11
_atom_site_aniso_U_22
_atom_site_aniso_U_33
_atom_site_aniso_U_23
_atom_site_aniso_U_13
_atom_site_aniso_U_12
Cu 0.0522(5) 0.0276(4) 0.0416(5) 0.0066(3) 0.0030(4) 0.0028(3)
I 0.0435(3) 0.0433(3) 0.0407(3) 0.00561(18) 0.01609(18) 0.01101(18)
N1 0.043(3) 0.023(3) 0.027(3) 0.002(2) -0.005(2) -0.001(2)
N2 0.030(3) 0.028(3) 0.037(3) -0.003(2) -0.012(2) 0.000(2)
N3 0.027(3) 0.026(3) 0.036(3) 0.000(2) -0.006(2) 0.001(2)
C1 0.020(2) 0.028(3) 0.019(2) 0.003(2) 0.003(2) -0.002(2)
C2 0.075(5) 0.046(4) 0.036(3) -0.008(3) -0.020(3) -0.004(4)
C3 0.047(7) 0.037(6) 0.044(7) -0.003(5) -0.018(6) -0.009(5)
C4 0.054(4) 0.049(4) 0.061(5) 0.006(4) -0.037(4) -0.005(4)
C5 0.044(4) 0.032(3) 0.041(3) 0.014(3) 0.004(3) 0.011(3)
C6 0.050(5) 0.026(3) 0.057(5) -0.003(3) 0.000(4) -0.006(3)
C7 0.051(4) 0.028(3) 0.049(4) -0.011(3) -0.006(3) -0.003(3)
C8 0.040(4) 0.037(3) 0.044(4) 0.006(3) -0.018(3) -0.006(3)
C1A 0.020(2) 0.028(3) 0.019(2) 0.003(2) 0.003(2) -0.002(2)
C2A 0.075(5) 0.046(4) 0.036(3) -0.008(3) -0.020(3) -0.004(4)
C4A 0.054(4) 0.049(4) 0.061(5) 0.006(4) -0.037(4) -0.005(4)
C5B 0.044(4) 0.032(3) 0.041(3) 0.014(3) 0.004(3) 0.011(3)
C7A 0.051(4) 0.028(3) 0.049(4) -0.011(3) -0.006(3) -0.003(3)
C8A 0.040(4) 0.037(3) 0.044(4) 0.006(3) -0.018(3) -0.006(3)

loop_
_atom_type_symbol
_atom_type_description
_atom_type_scat_dispersion_real
_atom_type_scat_dispersion_imag
_atom_type_scat_source
C C 0.0033 0.0016 'International Tables Vol C Tables 4.2.6.8 and 6.1.1.4'
H H 0 0 'International Tables Vol C Tables 4.2.6.8 and 6.1.1.4'
Cu Cu 0.3201 1.2651 'International Tables Vol C Tables 4.2.6.8 and 6.1.1.4'
N N 0.0061 0.0033 'International Tables Vol C Tables 4.2.6.8 and 6.1.1.4'
I I -0.4742 1.8119 'International Tables Vol C Tables 4.2.6.8 and 6.1.1.4'

loop_
_geom_angle_atom_site_label_1
_geom_angle_atom_site_label_2
_geom_angle_atom_site_label_3
_geom_angle
_geom_angle_site_symmetry_1
_geom_angle_site_symmetry_3
_geom_angle_publ_flag
N1A Cu N1 35.1(9) . . ?
N1A Cu I 121.3(9) . . ?
N1 Cu I 118.09(16) . . ?
N1A Cu I 112.5(8) . 5_566 ?
N1 Cu I 121.87(16) . 5_566 ?
I Cu I 119.35(3) . 5_566 ?
Cu I Cu 60.65(3) . 5_566 ?
C1 N1 C2 117.7(5) . . ?
C1 N1 Cu 127.9(4) . . ?
C2 N1 Cu 111.0(4) . . ?
C1 N2 C8 121.3(5) . . ?
C1 N2 C7 120.0(5) . . ?
C8 N2 C7 118.3(5) . . ?
C1 N3 C5 126.6(5) . . ?
C1 N3 C4 119.6(5) . . ?
C5 N3 C4 113.2(5) . . ?
N1 C1 N3 124.4(5) . . ?
N1 C1 N2 119.4(5) . . ?
N3 C1 N2 116.1(5) . . ?
C3 C2 N1 109.8(7) . . ?
C2 C3 C4 108.9(8) . . ?
N3 C4 C3 112.5(6) . . ?
N3 C5 C6 111.9(5) . . ?
C7 C6 C5 108.4(6) . . ?
N2 C7 C6 110.9(6) . . ?

loop_
_geom_bond_atom_site_label_1
_geom_bond_atom_site_label_2
_geom_bond_distance
_geom_bond_site_symmetry_2
_geom_bond_publ_flag
Cu N1A 1.96(3) . ?
Cu N1 2.008(5) . ?
Cu I 2.5524(9) . ?
Cu I 2.5578(9) 5_566 ?
N1 C1 1.289(7) . ?
N1 C2 1.478(8) . ?
N2 C1 1.381(7) . ?
N2 C8 1.419(8) . ?
N2 C7 1.453(8) . ?
N3 C1 1.365(7) . ?
N3 C5 1.432(8) . ?
N3 C4 1.468(8) . ?
C2 C3 1.465(13) . ?
C3 C4 1.530(13) . ?
C5 C6 1.508(10) . ?
C6 C7 1.495(10) . ?
